data_1008002
loop_
_publ_author_name
'Collomb, A'
'Gondrand, M'
'Lehmann, M'
'Capponi, J J'
'Joubert, J C'

_publ_section_title
;
Etude par diffractions X et neutronique d'un monocristal de U Cr~2~
O~6~ obtenu par synthese hydrothermale sous tres haute pression.
Determination des structures cristallographique et magnetique
;
_journal_coden_ASTM JSSCBI
_journal_name_full 'Journal of Solid State Chemistry'
_journal_page_first 41
_journal_page_last 48
_journal_paper_doi 10.1016/0022-4596(76)90005-0
_journal_volume 16
_journal_year 1976
_chemical_formula_structural 'U CR2 O6'
_chemical_formula_sum 'Cr2 O6 U'
_chemical_name_systematic 'DICHROMIUM URANIUM(VI) OXIDE'
_space_group_IT_number 162
_symmetry_cell_setting trigonal
_symmetry_Int_Tables_number 162
_symmetry_space_group_name_Hall '-P 3 2'
_symmetry_space_group_name_H-M 'P -3 1 m'
_cell_angle_alpha 90
_cell_angle_beta 90
_cell_angle_gamma 120
_cell_formula_units_Z 1
_cell_length_a 4.990(1)
_cell_length_b 4.990(1)
_cell_length_c 4.622(1)
_cell_volume 99.7
_refine_ls_R_factor_all 0.033
_cod_database_code 1008002

loop_
_symmetry_equiv_pos_as_xyz
x,y,z
-y,x-y,z
y-x,-x,z
y,x,z
-x,y-x,z
x-y,-y,z
-x,-y,-z
y,y-x,-z
x-y,x,-z
-y,-x,-z
x,x-y,-z
y-x,y,-z

loop_
_atom_site_label
_atom_site_type_symbol
_atom_site_symmetry_multiplicity
_atom_site_Wyckoff_symbol
_atom_site_fract_x
_atom_site_fract_y
_atom_site_fract_z
_atom_site_occupancy
_atom_site_attached_hydrogens
_atom_site_calc_flag
U1 U6+ 1 a 0. 0. 0. 1. 0 d
Cr1 Cr3+ 2 d 0.3333 0.6667 0.5 1. 0 d
O1 O2- 6 k 0.341(1) 0. 0.2664(8) 1. 0 d

loop_
_atom_type_symbol
_atom_type_oxidation_number
U6+ 6.000
Cr3+ 3.000
O2- -2.000
